data_4119726
loop_
_publ_author_name
'Yuki Ito'
'Vladimir Ya. Lee'
'Heinz Gornitzka'
'Catharina Goedecke'
'Gernot Frenking'
'Akira Sekiguchi'

_publ_section_title
;
 Spirobis(pentagerma[1.1.1]propellane): A Stable Tetraradicaloid
;
_journal_name_full 'Journal of the American Chemical Society'
_journal_page_first 6770
_journal_page_last 6773
_journal_paper_doi 10.1021/ja401650q
_journal_volume 135
_journal_year 2013
_chemical_formula_sum 'C27.5 H61.5 Ge4.5 Si3'
_chemical_formula_weight 803.19
_chemical_name_systematic
; 
 ? 
;
_space_group_IT_number 68
_symmetry_cell_setting orthorhombic
_symmetry_space_group_name_Hall '-C 2a 2ac'
_symmetry_space_group_name_H-M 'C c c a :2'
_atom_sites_solution_hydrogens geom
_atom_sites_solution_primary direct
_atom_sites_solution_secondary difmap
_audit_creation_method SHELXL-97
_cell_angle_alpha 90.00
_cell_angle_beta 90.00
_cell_angle_gamma 90.00
_cell_formula_units_Z 8
_cell_length_a 16.5121(5)
_cell_length_b 28.0431(9)
_cell_length_c 16.4572(5)
_cell_measurement_reflns_used 9904
_cell_measurement_temperature 153(2)
_cell_measurement_theta_max 26.24
_cell_measurement_theta_min 2.47
_cell_volume 7620.5(4)
_computing_cell_refinement 'Bruker SAINT'
_computing_data_collection 'Bruker APEX2'
_computing_data_reduction 'Bruker SAINT'
_computing_molecular_graphics 'Bruker SHELXTL'
_computing_publication_material 'Bruker SHELXTL'
_computing_structure_refinement 'SHELXL-97 (Sheldrick, 1997)'
_computing_structure_solution 'SHELXS-97 (Sheldrick, 1990)'
_diffrn_ambient_temperature 153(2)
_diffrn_measured_fraction_theta_full 1.000
_diffrn_measured_fraction_theta_max 1.000
_diffrn_measurement_device_type 'Bruker APEX-II CCD'
_diffrn_measurement_method 'phi and omega scans'
_diffrn_radiation_monochromator graphite
_diffrn_radiation_source 'fine-focus sealed tube'
_diffrn_radiation_type MoK\a
_diffrn_radiation_wavelength 0.71073
_diffrn_reflns_av_R_equivalents 0.0268
_diffrn_reflns_av_sigmaI/netI 0.0157
_diffrn_reflns_limit_h_max 20
_diffrn_reflns_limit_h_min -20
_diffrn_reflns_limit_k_max 35
_diffrn_reflns_limit_k_min -31
_diffrn_reflns_limit_l_max 20
_diffrn_reflns_limit_l_min -11
_diffrn_reflns_number 35153
_diffrn_reflns_theta_full 26.37
_diffrn_reflns_theta_max 26.37
_diffrn_reflns_theta_min 1.45
_diffrn_standards_number 0
_exptl_absorpt_coefficient_mu 3.621
_exptl_absorpt_correction_T_max 0.7454
_exptl_absorpt_correction_T_min 0.5252
_exptl_absorpt_correction_type multi-scan
_exptl_absorpt_process_details 'SADABS (Bruker-AXS)'
_exptl_crystal_colour red
_exptl_crystal_density_diffrn 1.400
_exptl_crystal_description block
_exptl_crystal_F_000 3300
_exptl_crystal_size_max 0.46
_exptl_crystal_size_mid 0.22
_exptl_crystal_size_min 0.10
_refine_diff_density_max 0.265
_refine_diff_density_min -0.367
_refine_diff_density_rms 0.057
_refine_ls_extinction_method none
_refine_ls_goodness_of_fit_ref 1.084
_refine_ls_hydrogen_treatment constr
_refine_ls_matrix_type full
_refine_ls_number_parameters 308
_refine_ls_number_reflns 3909
_refine_ls_number_restraints 112
_refine_ls_restrained_S_all 1.076
_refine_ls_R_factor_all 0.0354
_refine_ls_R_factor_gt 0.0241
_refine_ls_shift/su_max 0.002
_refine_ls_shift/su_mean 0.000
_refine_ls_structure_factor_coef Fsqd
_refine_ls_weighting_details 'calc w=1/[\s^2^(Fo^2^)+(0.0243P)^2^+12.5348P] where P=(Fo^2^+2Fc^2^)/3'
_refine_ls_weighting_scheme calc
_refine_ls_wR_factor_gt 0.0548
_refine_ls_wR_factor_ref 0.0628
_reflns_number_gt 3244
_reflns_number_total 3909
_reflns_threshold_expression >2sigma(I)
_cod_data_source_file ja401650q_si_003.cif
_cod_data_source_block cagem
_cod_depositor_comments
;
The following automatic conversions were performed:

'_exptl_absorpt_correction_type' value 'multi-scans' was replaced
with the value 'multi-scan' as specified in the replacement file
'src/cod-tools/trunk/data/replacement-values/replacement_values.lst'.

Automatic conversion script
Id: cif_fix_values 5376 2017-05-30 11:51:03Z andrius 
;
_cod_original_sg_symbol_H-M 'C c c a'
_cod_original_formula_sum 'C27.50 H61.50 Ge4.50 Si3'
_cod_database_code 4119726

loop_
_symmetry_equiv_pos_as_xyz
'x, y, z'
'-x+1/2, -y, z'
'-x, y, -z+1/2'
'x+1/2, -y, -z+1/2'
'x+1/2, y+1/2, z'
'-x+1, -y+1/2, z'
'-x+1/2, y+1/2, -z+1/2'
'x+1, -y+1/2, -z+1/2'
'-x, -y, -z'
'x-1/2, y, -z'
'x, -y, z-1/2'
'-x-1/2, y, z-1/2'
'-x+1/2, -y+1/2, -z'
'x, y+1/2, -z'
'x+1/2, -y+1/2, z-1/2'
'-x, y+1/2, z-1/2'

loop_
_atom_site_label
_atom_site_type_symbol
_atom_site_fract_x
_atom_site_fract_y
_atom_site_fract_z
_atom_site_U_iso_or_equiv
_atom_site_adp_type
_atom_site_occupancy
_atom_site_symmetry_multiplicity
_atom_site_calc_flag
_atom_site_refinement_flags
_atom_site_disorder_assembly
_atom_site_disorder_group
Ge2 Ge -0.057950(16) 0.322848(8) 0.813308(15) 0.03703(8) Uani 1 1 d . . .
Ge3 Ge 0.0000 0.2500 0.7500 0.04466(14) Uani 1 4 d S . .
Si1 Si 0.0000 0.43360(3) 0.7500 0.02914(18) Uani 1 2 d S . .
C1 C 0.06204(15) 0.47160(8) 0.67383(15) 0.0413(6) Uani 1 1 d D . .
C2 C 0.1393(8) 0.4929(6) 0.7184(7) 0.065(3) Uani 0.433(18) 1 d PD A 1
H2A H 0.1733 0.4667 0.7383 0.098 Uiso 0.433(18) 1 calc PR A 1
H2B H 0.1219 0.5126 0.7644 0.098 Uiso 0.433(18) 1 calc PR A 1
H2C H 0.1704 0.5124 0.6801 0.098 Uiso 0.433(18) 1 calc PR A 1
C3 C 0.0943(10) 0.4416(6) 0.6053(9) 0.055(3) Uani 0.433(18) 1 d PD A 1
H3A H 0.1345 0.4600 0.5746 0.083 Uiso 0.433(18) 1 calc PR A 1
H3B H 0.0497 0.4325 0.5692 0.083 Uiso 0.433(18) 1 calc PR A 1
H3C H 0.1198 0.4129 0.6274 0.083 Uiso 0.433(18) 1 calc PR A 1
C4 C 0.0121(8) 0.5134(4) 0.6389(8) 0.067(4) Uani 0.433(18) 1 d PD A 1
H4A H 0.0406 0.5271 0.5921 0.101 Uiso 0.433(18) 1 calc PR A 1
H4B H 0.0052 0.5379 0.6807 0.101 Uiso 0.433(18) 1 calc PR A 1
H4C H -0.0411 0.5017 0.6216 0.101 Uiso 0.433(18) 1 calc PR A 1
C2' C 0.0027(5) 0.4928(4) 0.6096(5) 0.060(2) Uani 0.567(18) 1 d PD A 2
H2'1 H 0.0322 0.5145 0.5736 0.090 Uiso 0.567(18) 1 calc PR A 2
H2'2 H -0.0406 0.5103 0.6374 0.090 Uiso 0.567(18) 1 calc PR A 2
H2'3 H -0.0210 0.4669 0.5775 0.090 Uiso 0.567(18) 1 calc PR A 2
C3' C 0.1080(7) 0.5113(3) 0.7147(6) 0.062(2) Uani 0.567(18) 1 d PD A 2
H3'1 H 0.1297 0.4999 0.7666 0.092 Uiso 0.567(18) 1 calc PR A 2
H3'2 H 0.0715 0.5382 0.7244 0.092 Uiso 0.567(18) 1 calc PR A 2
H3'3 H 0.1527 0.5215 0.6796 0.092 Uiso 0.567(18) 1 calc PR A 2
C4' C 0.1215(8) 0.4399(5) 0.6272(8) 0.065(3) Uani 0.567(18) 1 d PD A 2
H4'1 H 0.0924 0.4127 0.6040 0.097 Uiso 0.567(18) 1 calc PR A 2
H4'2 H 0.1636 0.4284 0.6643 0.097 Uiso 0.567(18) 1 calc PR A 2
H4'3 H 0.1466 0.4584 0.5833 0.097 Uiso 0.567(18) 1 calc PR A 2
Ge1 Ge 0.071064(15) 0.368555(8) 0.814375(14) 0.03323(8) Uani 1 1 d D . .
Si2 Si 0.17956(7) 0.37080(7) 0.91426(6) 0.0353(4) Uani 0.670(4) 1 d PD A 1
C5 C 0.1941(3) 0.43503(19) 0.9459(3) 0.0576(13) Uani 0.670(4) 1 d PD A 1
H5A H 0.1419 0.4487 0.9619 0.086 Uiso 0.670(4) 1 calc PR A 1
H5B H 0.2164 0.4532 0.9003 0.086 Uiso 0.670(4) 1 calc PR A 1
H5C H 0.2317 0.4365 0.9920 0.086 Uiso 0.670(4) 1 calc PR A 1
C6 C 0.2768(2) 0.34924(17) 0.8635(2) 0.0511(11) Uani 0.670(4) 1 d PD A 1
C7 C 0.2696(3) 0.29873(17) 0.8297(3) 0.0756(16) Uani 0.670(4) 1 d PD A 1
H7A H 0.2238 0.2972 0.7919 0.113 Uiso 0.670(4) 1 calc PR A 1
H7B H 0.2606 0.2763 0.8745 0.113 Uiso 0.670(4) 1 calc PR A 1
H7C H 0.3196 0.2903 0.8011 0.113 Uiso 0.670(4) 1 calc PR A 1
C8 C 0.3488(4) 0.3507(4) 0.9220(5) 0.122(4) Uani 0.670(4) 1 d PD A 1
H8A H 0.3354 0.3330 0.9715 0.183 Uiso 0.670(4) 1 calc PR A 1
H8B H 0.3610 0.3839 0.9360 0.183 Uiso 0.670(4) 1 calc PR A 1
H8C H 0.3962 0.3362 0.8960 0.183 Uiso 0.670(4) 1 calc PR A 1
C9 C 0.2940(7) 0.3827(5) 0.7918(5) 0.075(3) Uani 0.670(4) 1 d PD A 1
H9A H 0.3434 0.3724 0.7639 0.112 Uiso 0.670(4) 1 calc PR A 1
H9B H 0.3011 0.4153 0.8120 0.112 Uiso 0.670(4) 1 calc PR A 1
H9C H 0.2484 0.3818 0.7538 0.112 Uiso 0.670(4) 1 calc PR A 1
C10 C 0.1440(6) 0.3363(3) 1.0069(4) 0.046(2) Uani 0.670(4) 1 d PD A 1
C11 C 0.0658(6) 0.3594(3) 1.0391(5) 0.074(2) Uani 0.670(4) 1 d PD A 1
H11A H 0.0230 0.3566 0.9981 0.111 Uiso 0.670(4) 1 calc PR A 1
H11B H 0.0757 0.3932 1.0508 0.111 Uiso 0.670(4) 1 calc PR A 1
H11C H 0.0488 0.3432 1.0890 0.111 Uiso 0.670(4) 1 calc PR A 1
C12 C 0.1233(3) 0.28393(16) 0.9871(3) 0.0597(12) Uani 0.670(4) 1 d PD A 1
H12A H 0.1052 0.2677 1.0367 0.090 Uiso 0.670(4) 1 calc PR A 1
H12B H 0.1715 0.2679 0.9657 0.090 Uiso 0.670(4) 1 calc PR A 1
H12C H 0.0800 0.2829 0.9464 0.090 Uiso 0.670(4) 1 calc PR A 1
C13 C 0.2089(7) 0.3378(4) 1.0746(6) 0.082(3) Uani 0.670(4) 1 d PD A 1
H13A H 0.2254 0.3709 1.0841 0.123 Uiso 0.670(4) 1 calc PR A 1
H13B H 0.2561 0.3190 1.0578 0.123 Uiso 0.670(4) 1 calc PR A 1
H13C H 0.1864 0.3244 1.1248 0.123 Uiso 0.670(4) 1 calc PR A 1
Si2' Si 0.17044(12) 0.34279(12) 0.90782(13) 0.0316(7) Uani 0.330(4) 1 d PD A 2
C5' C 0.2057(5) 0.2827(2) 0.8705(5) 0.046(2) Uani 0.330(4) 1 d PD A 2
H5'1 H 0.2594 0.2758 0.8931 0.070 Uiso 0.330(4) 1 calc PR A 2
H5'2 H 0.2087 0.2830 0.8111 0.070 Uiso 0.330(4) 1 calc PR A 2
H5'3 H 0.1673 0.2581 0.8881 0.070 Uiso 0.330(4) 1 calc PR A 2
C6' C 0.2595(5) 0.3856(3) 0.8951(6) 0.057(3) Uani 0.330(4) 1 d PD A 2
C7' C 0.2405(7) 0.4353(3) 0.9315(9) 0.083(5) Uani 0.330(4) 1 d PD A 2
H7'1 H 0.2894 0.4551 0.9299 0.124 Uiso 0.330(4) 1 calc PR A 2
H7'2 H 0.2226 0.4316 0.9880 0.124 Uiso 0.330(4) 1 calc PR A 2
H7'3 H 0.1976 0.4506 0.8997 0.124 Uiso 0.330(4) 1 calc PR A 2
C8' C 0.3373(6) 0.3689(4) 0.9364(9) 0.057(4) Uani 0.330(4) 1 d PD A 2
H8'1 H 0.3747 0.3958 0.9418 0.086 Uiso 0.330(4) 1 calc PR A 2
H8'2 H 0.3627 0.3439 0.9036 0.086 Uiso 0.330(4) 1 calc PR A 2
H8'3 H 0.3245 0.3562 0.9904 0.086 Uiso 0.330(4) 1 calc PR A 2
C9' C 0.2766(13) 0.3916(10) 0.8035(9) 0.093(9) Uani 0.330(4) 1 d PD A 2
H9'1 H 0.2263 0.4001 0.7753 0.140 Uiso 0.330(4) 1 calc PR A 2
H9'2 H 0.2975 0.3615 0.7815 0.140 Uiso 0.330(4) 1 calc PR A 2
H9'3 H 0.3168 0.4168 0.7955 0.140 Uiso 0.330(4) 1 calc PR A 2
C10' C 0.1264(10) 0.3363(5) 1.0138(7) 0.044(5) Uani 0.330(4) 1 d PD A 2
C11' C 0.0774(11) 0.3805(5) 1.0405(12) 0.067(4) Uani 0.330(4) 1 d PD A 2
H11D H 0.0568 0.3756 1.0957 0.101 Uiso 0.330(4) 1 calc PR A 2
H11E H 0.0318 0.3853 1.0032 0.101 Uiso 0.330(4) 1 calc PR A 2
H11F H 0.1125 0.4087 1.0395 0.101 Uiso 0.330(4) 1 calc PR A 2
C12' C 0.0706(7) 0.2924(4) 1.0156(6) 0.065(3) Uani 0.330(4) 1 d PD A 2
H12D H 0.0223 0.2995 1.0480 0.097 Uiso 0.330(4) 1 calc PR A 2
H12E H 0.0996 0.2654 1.0399 0.097 Uiso 0.330(4) 1 calc PR A 2
H12F H 0.0544 0.2842 0.9601 0.097 Uiso 0.330(4) 1 calc PR A 2
C13' C 0.1935(11) 0.3280(6) 1.0784(9) 0.060(5) Uani 0.330(4) 1 d PD A 2
H13D H 0.2207 0.3583 1.0902 0.090 Uiso 0.330(4) 1 calc PR A 2
H13E H 0.2330 0.3050 1.0575 0.090 Uiso 0.330(4) 1 calc PR A 2
H13F H 0.1690 0.3155 1.1283 0.090 Uiso 0.330(4) 1 calc PR A 2
C14 C 0.5380(11) 0.1917(6) 0.7628(9) 0.156(19) Uani 0.13 1 d PRDU A -1
H14 H 0.5663 0.1624 0.7687 0.187 Uiso 0.13 1 calc PR A -1
C15 C 0.5788(11) 0.2347(6) 0.7715(9) 0.114(17) Uani 0.13 1 d PRDU A -1
H15 H 0.6351 0.2348 0.7834 0.137 Uiso 0.13 1 calc PR A -1
C16 C 0.5373(11) 0.2775(6) 0.7628(9) 0.18(3) Uani 0.13 1 d PRDU A -1
H16 H 0.5653 0.3069 0.7688 0.220 Uiso 0.13 1 calc PR A -1
C17 C 0.4550(11) 0.2773(6) 0.7454(9) 0.16(3) Uani 0.13 1 d PRDU A -1
H17 H 0.4266 0.3066 0.7394 0.195 Uiso 0.13 1 calc PR A -1
C18 C 0.4141(11) 0.2343(6) 0.7366(9) 0.29(4) Uani 0.13 1 d PRDU A -1
H18 H 0.3578 0.2341 0.7247 0.353 Uiso 0.13 1 calc PR A -1
C19 C 0.4556(11) 0.1914(6) 0.7453(9) 0.128(17) Uani 0.13 1 d PRDU A -1
H19 H 0.4277 0.1620 0.7393 0.154 Uiso 0.13 1 calc PR A -1

loop_
_atom_site_aniso_label
_atom_site_aniso_U_11
_atom_site_aniso_U_22
_atom_site_aniso_U_33
_atom_site_aniso_U_23
_atom_site_aniso_U_13
_atom_site_aniso_U_12
Ge2 0.05418(16) 0.02422(13) 0.03269(14) 0.00099(10) 0.00196(11) -0.00384(10)
Ge3 0.0765(4) 0.0196(2) 0.0379(3) 0.000 0.000 0.000
Si1 0.0370(4) 0.0203(4) 0.0300(4) 0.000 -0.0035(3) 0.000
C1 0.0533(15) 0.0303(12) 0.0403(14) 0.0049(10) -0.0011(11) -0.0093(10)
C2 0.067(7) 0.062(7) 0.067(6) -0.001(6) 0.012(5) -0.044(5)
C3 0.068(8) 0.046(5) 0.052(7) 0.006(5) 0.026(5) -0.008(6)
C4 0.094(7) 0.047(5) 0.062(7) 0.024(5) 0.014(6) 0.007(5)
C2' 0.082(4) 0.053(5) 0.044(4) 0.021(3) -0.014(3) -0.017(4)
C3' 0.076(6) 0.046(4) 0.063(4) 0.006(4) -0.013(4) -0.024(3)
C4' 0.074(7) 0.064(5) 0.056(6) 0.007(4) 0.022(4) -0.018(5)
Ge1 0.04113(14) 0.02700(13) 0.03157(13) 0.00016(9) -0.00645(10) 0.00524(9)
Si2 0.0395(6) 0.0334(9) 0.0329(5) -0.0014(5) -0.0067(4) 0.0016(5)
C5 0.069(3) 0.045(3) 0.059(3) -0.007(2) -0.015(3) -0.008(3)
C6 0.041(2) 0.068(3) 0.045(2) -0.005(2) -0.0046(17) 0.008(2)
C7 0.085(4) 0.057(3) 0.084(4) 0.004(3) 0.027(3) 0.031(3)
C8 0.056(4) 0.240(13) 0.069(4) -0.052(6) -0.025(3) 0.059(6)
C9 0.078(8) 0.075(4) 0.072(4) -0.004(4) 0.024(4) -0.010(4)
C10 0.053(4) 0.046(4) 0.039(4) -0.004(3) -0.008(2) 0.002(2)
C11 0.091(5) 0.080(6) 0.052(4) 0.004(4) 0.030(3) 0.007(5)
C12 0.067(3) 0.057(3) 0.054(3) 0.014(2) -0.008(2) -0.006(2)
C13 0.102(6) 0.102(6) 0.043(4) 0.025(4) -0.034(4) -0.036(5)
Si2' 0.0357(11) 0.0226(16) 0.0365(11) 0.0017(9) -0.0104(8) -0.0014(9)
C5' 0.049(5) 0.029(4) 0.061(5) -0.003(3) -0.016(4) 0.007(3)
C6' 0.043(5) 0.047(5) 0.081(7) 0.020(5) -0.025(4) -0.009(4)
C7' 0.078(8) 0.020(4) 0.150(13) 0.012(6) -0.033(9) -0.014(6)
C8' 0.030(5) 0.050(5) 0.092(10) -0.007(6) -0.019(6) -0.003(4)
C9' 0.037(7) 0.13(2) 0.113(16) 0.056(15) -0.017(9) -0.042(10)
C10' 0.050(8) 0.057(9) 0.025(6) 0.017(5) -0.001(5) 0.000(6)
C11' 0.075(9) 0.063(9) 0.065(8) -0.013(8) 0.006(6) 0.017(7)
C12' 0.074(7) 0.071(7) 0.050(6) 0.019(5) -0.002(5) -0.017(6)
C13' 0.068(8) 0.064(8) 0.049(8) -0.002(6) -0.019(6) 0.001(8)
C14 0.077(14) 0.24(4) 0.15(5) -0.10(4) 0.07(2) -0.02(3)
C15 0.068(18) 0.21(4) 0.06(3) -0.07(3) -0.030(17) 0.011(17)
C16 0.078(18) 0.24(4) 0.23(7) 0.10(5) 0.06(3) 0.01(3)
C17 0.14(3) 0.20(4) 0.15(5) 0.10(4) -0.08(4) 0.02(3)
C18 0.17(5) 0.24(6) 0.47(10) 0.03(8) -0.07(8) -0.01(3)
C19 0.13(2) 0.21(4) 0.05(2) 0.03(3) -0.05(2) -0.05(3)

loop_
_atom_type_symbol
_atom_type_description
_atom_type_scat_dispersion_real
_atom_type_scat_dispersion_imag
_atom_type_scat_source
C C 0.0033 0.0016 'International Tables Vol C Tables 4.2.6.8 and 6.1.1.4'
H H 0.0000 0.0000 'International Tables Vol C Tables 4.2.6.8 and 6.1.1.4'
Si Si 0.0817 0.0704 'International Tables Vol C Tables 4.2.6.8 and 6.1.1.4'
Ge Ge 0.1547 1.8001 'International Tables Vol C Tables 4.2.6.8 and 6.1.1.4'

loop_
_geom_angle_atom_site_label_1
_geom_angle_atom_site_label_2
_geom_angle_atom_site_label_3
_geom_angle
_geom_angle_site_symmetry_1
_geom_angle_site_symmetry_3
Ge1 Ge2 Ge3 95.952(10) 3_556 .
Ge1 Ge2 Ge1 79.260(12) 3_556 .
Ge3 Ge2 Ge1 95.558(11) . .
Ge1 Ge2 Ge2 55.454(10) 3_556 3_556
Ge3 Ge2 Ge2 55.301(6) . 3_556
Ge1 Ge2 Ge2 54.942(10) . 3_556
Ge2 Ge3 Ge2 134.702(12) 8_456 .
Ge2 Ge3 Ge2 69.402(11) 8_456 6_455
Ge2 Ge3 Ge2 130.419(11) . 6_455
Ge2 Ge3 Ge2 130.422(11) 8_456 3_556
Ge2 Ge3 Ge2 69.400(11) . 3_556
Ge2 Ge3 Ge2 134.704(12) 6_455 3_556
C1 Si1 C1 113.29(15) 3_556 .
C1 Si1 Ge1 116.26(8) 3_556 3_556
C1 Si1 Ge1 112.87(7) . 3_556
C1 Si1 Ge1 112.87(7) 3_556 .
C1 Si1 Ge1 116.26(8) . .
Ge1 Si1 Ge1 81.83(3) 3_556 .
C3 C1 C3' 124.7(7) . .
C3 C1 C4' 21.9(6) . .
C3' C1 C4' 109.2(6) . .
C3 C1 C4 109.5(7) . .
C3' C1 C4 82.8(5) . .
C4' C1 C4 126.6(6) . .
C3 C1 C2' 85.9(6) . .
C3' C1 C2' 109.7(4) . .
C4' C1 C2' 106.5(5) . .
C4 C1 C2' 28.6(4) . .
C3 C1 C2 105.8(7) . .
C3' C1 C2 27.2(4) . .
C4' C1 C2 86.2(6) . .
C4 C1 C2 108.4(5) . .
C2' C1 C2 132.5(5) . .
C3 C1 Si1 111.4(7) . .
C3' C1 Si1 112.6(4) . .
C4' C1 Si1 110.2(6) . .
C4 C1 Si1 112.1(4) . .
C2' C1 Si1 108.4(3) . .
C2 C1 Si1 109.4(4) . .
Si2' Ge1 Si1 148.71(8) . .
Si2' Ge1 Si2 19.31(6) . .
Si1 Ge1 Si2 129.43(5) . .
Si2' Ge1 Ge2 117.12(7) . 3_556
Si1 Ge1 Ge2 88.631(14) . 3_556
Si2 Ge1 Ge2 130.75(3) . 3_556
Si2' Ge1 Ge2 116.24(7) . .
Si1 Ge1 Ge2 88.278(14) . .
Si2 Ge1 Ge2 130.48(4) . .
Ge2 Ge1 Ge2 69.602(12) 3_556 .
C5 Si2 C10 107.7(3) . .
C5 Si2 C6 108.4(2) . .
C10 Si2 C6 116.8(3) . .
C5 Si2 Ge1 107.75(17) . .
C10 Si2 Ge1 107.6(3) . .
C6 Si2 Ge1 108.40(13) . .
C7 C6 C8 108.4(5) . .
C7 C6 C9 107.6(6) . .
C8 C6 C9 108.9(7) . .
C7 C6 Si2 112.8(3) . .
C8 C6 Si2 111.7(4) . .
C9 C6 Si2 107.3(5) . .
C11 C10 C12 106.7(6) . .
C11 C10 C13 108.8(7) . .
C12 C10 C13 109.4(6) . .
C11 C10 Si2 108.8(5) . .
C12 C10 Si2 112.6(4) . .
C13 C10 Si2 110.5(6) . .
C5' Si2' C10' 109.4(6) . .
C5' Si2' C6' 106.8(4) . .
C10' Si2' C6' 117.1(6) . .
C5' Si2' Ge1 106.0(3) . .
C10' Si2' Ge1 111.2(5) . .
C6' Si2' Ge1 105.7(3) . .
C8' C6' C9' 108.3(11) . .
C8' C6' C7' 105.9(8) . .
C9' C6' C7' 108.6(12) . .
C8' C6' Si2' 113.9(6) . .
C9' C6' Si2' 108.4(10) . .
C7' C6' Si2' 111.6(7) . .
C12' C10' C11' 108.9(11) . .
C12' C10' C13' 107.1(11) . .
C11' C10' C13' 107.4(12) . .
C12' C10' Si2' 108.9(9) . .
C11' C10' Si2' 112.7(10) . .
C13' C10' Si2' 111.8(11) . .
C15 C14 C19 120.0 . .
C14 C15 C16 120.0 . .
C17 C16 C15 120.0 . .
C16 C17 C18 120.0 . .
C17 C18 C19 120.0 . .
C18 C19 C14 120.0 . .

loop_
_geom_bond_atom_site_label_1
_geom_bond_atom_site_label_2
_geom_bond_distance
_geom_bond_site_symmetry_2
Ge2 Ge1 2.4709(3) 3_556
Ge2 Ge3 2.4849(3) .
Ge2 Ge1 2.4862(4) .
Ge2 Ge2 2.8292(5) 3_556
Ge3 Ge2 2.4848(3) 8_456
Ge3 Ge2 2.4849(3) 6_455
Ge3 Ge2 2.4849(3) 3_556
Si1 C1 1.938(2) 3_556
Si1 C1 1.938(2) .
Si1 Ge1 2.4137(6) 3_556
Si1 Ge1 2.4138(6) .
C1 C3 1.505(12) .
C1 C3' 1.505(8) .
C1 C4' 1.531(11) .
C1 C4 1.544(8) .
C1 C2' 1.559(7) .
C1 C2 1.588(10) .
Ge1 Si2' 2.3622(19) .
Ge1 Si2 2.4322(11) .
Ge1 Ge2 2.4708(3) 3_556
Si2 C5 1.890(5) .
Si2 C10 1.899(7) .
Si2 C6 1.909(4) .
C6 C7 1.526(6) .
C6 C8 1.530(7) .
C6 C9 1.534(9) .
C10 C11 1.539(9) .
C10 C12 1.543(8) .
C10 C13 1.547(8) .
Si2' C5' 1.885(7) .
Si2' C10' 1.898(12) .
Si2' C6' 1.910(8) .
C6' C8' 1.529(11) .
C6' C9' 1.543(14) .
C6' C7' 1.549(12) .
C10' C12' 1.539(14) .
C10' C11' 1.545(14) .
C10' C13' 1.553(13) .
C14 C15 1.3900 .
C14 C19 1.3900 .
C15 C16 1.3900 .
C16 C17 1.3900 .
C17 C18 1.3900 .
C18 C19 1.3900 .
